data_4337135
loop_
_publ_author_name
'Smart, Katharine A.'
'Grellier, Mary'
'Coppel, Yannick'
'Vendier, Laure'
'Mason, Sax A.'
'Capelli, Silvia C.'
'Albinati, Alberto'
'Montiel-Palma, Virginia'
'Mu\~noz-Hern\'andez, Miguel A'
'Sabo-Etienne, Sylviane'

_publ_section_title
;
 Nature of si-h interactions in a series of ruthenium silazane complexes
 using multinuclear solid-state NMR and neutron diffraction.
;
_journal_issue 2
_journal_name_full 'Inorganic chemistry'
_journal_page_first 1156
_journal_page_last 1165
_journal_paper_doi 10.1021/ic4027199
_journal_volume 53
_journal_year 2014
_chemical_compound_source 'synthesis as described'
_chemical_formula_moiety 'C24 H27 Cl3 N9 Ru Si3'
_chemical_formula_sum 'C24 H28 Cl3 N9 Ru Si3'
_chemical_formula_weight 734.24
_chemical_name_systematic
;
 ?
;
_space_group_IT_number 14
_symmetry_cell_setting monoclinic
_symmetry_Int_Tables_number 14
_symmetry_space_group_name_Hall '-P 2yn'
_symmetry_space_group_name_H-M 'P 1 21/n 1'
_atom_sites_solution_hydrogens geom
_atom_sites_solution_primary direct
_atom_sites_solution_secondary difmap
_cell_angle_alpha 90
_cell_angle_beta 90.921(7)
_cell_angle_gamma 90
_cell_formula_units_Z 4
_cell_length_a 9.7355(6)
_cell_length_b 9.5108(6)
_cell_length_c 33.6476(17)
_cell_measurement_reflns_used 4722
_cell_measurement_temperature 100(2)
_cell_measurement_theta_max 61.3652
_cell_measurement_theta_min 3.9462
_cell_measurement_wavelength 1.5418
_cell_volume 3115.1(3)
_computing_cell_refinement
;
        CrysAlisPro, Agilent Technologies,
        Version 1.171.35.11 (release 16-05-2011 CrysAlis171 .NET)
        (compiled May 16 2011,17:55:39)
;
_computing_data_collection
;
        CrysAlisPro, Agilent Technologies,
        Version 1.171.35.11 (release 16-05-2011 CrysAlis171 .NET)
        (compiled May 16 2011,17:55:39)
;
_computing_data_reduction
;
        CrysAlisPro, Agilent Technologies,
        Version 1.171.35.11 (release 16-05-2011 CrysAlis171 .NET)
        (compiled May 16 2011,17:55:39)
;
_computing_molecular_graphics 'Ortep-3 for Windows (Farrugia, 1997)'
_computing_publication_material 'WinGX publication routines (Farrugia, 1999)'
_computing_structure_refinement 'SHELXL-97 (Sheldrick, 2008)'
_computing_structure_solution 'SIR92 (Giacovazzo et al, 1993)'
_diffrn_ambient_temperature 100(2)
_diffrn_detector_area_resol_mean 16.1978
_diffrn_measured_fraction_theta_full 0.983
_diffrn_measured_fraction_theta_max 0.983
_diffrn_measurement_device_type 'Xcalibur, Eos, Gemini ultra'
_diffrn_measurement_method '\w scans'
_diffrn_orient_matrix_UB_11 -0.0724212
_diffrn_orient_matrix_UB_12 0.0141872
_diffrn_orient_matrix_UB_13 0.0402472
_diffrn_orient_matrix_UB_21 0.1205694
_diffrn_orient_matrix_UB_22 0.0893448
_diffrn_orient_matrix_UB_23 0.0158225
_diffrn_orient_matrix_UB_31 -0.0720605
_diffrn_orient_matrix_UB_32 0.1345742
_diffrn_orient_matrix_UB_33 -0.01505
_diffrn_radiation_monochromator graphite
_diffrn_radiation_probe x-ray
_diffrn_radiation_type CuK\a
_diffrn_radiation_wavelength 1.5418
_diffrn_reflns_av_R_equivalents 0.0665
_diffrn_reflns_av_unetI/netI 0.0617
_diffrn_reflns_limit_h_max 11
_diffrn_reflns_limit_h_min -11
_diffrn_reflns_limit_k_max 10
_diffrn_reflns_limit_k_min -10
_diffrn_reflns_limit_l_max 37
_diffrn_reflns_limit_l_min -38
_diffrn_reflns_number 19076
_diffrn_reflns_theta_full 61.39
_diffrn_reflns_theta_max 61.39
_diffrn_reflns_theta_min 4.71
_exptl_absorpt_coefficient_mu 7.815
_exptl_absorpt_correction_T_max 0.9125
_exptl_absorpt_correction_T_min 0.6991
_exptl_absorpt_correction_type multi-scan
_exptl_absorpt_process_details
;
        CrysAlisPro, Agilent Technologies,
        Version 1.171.35.11 (release 16-05-2011 CrysAlis171 .NET)
        (compiled May 16 2011,17:55:39)
        Empirical absorption correction using spherical harmonics,
 implemented in SCALE3 ABSPACK scaling algorithm.
;
_exptl_crystal_colour 'light yellow'
_exptl_crystal_density_diffrn 1.566
_exptl_crystal_density_method 'not measured'
_exptl_crystal_description needle
_exptl_crystal_F_000 1488
_exptl_crystal_size_max 0.13
_exptl_crystal_size_mid 0.03
_exptl_crystal_size_min 0.02
_refine_diff_density_max 0.874
_refine_diff_density_min -0.903
_refine_diff_density_rms 0.124
_refine_ls_extinction_method none
_refine_ls_goodness_of_fit_ref 1.068
_refine_ls_hydrogen_treatment mixed
_refine_ls_matrix_type full
_refine_ls_number_parameters 371
_refine_ls_number_reflns 4735
_refine_ls_number_restraints 0
_refine_ls_restrained_S_all 1.068
_refine_ls_R_factor_all 0.0655
_refine_ls_R_factor_gt 0.0496
_refine_ls_shift/su_max 0.002
_refine_ls_shift/su_mean 0
_refine_ls_structure_factor_coef Fsqd
_refine_ls_weighting_details 'calc w=1/[\s^2^(Fo^2^)+(0.0392P)^2^+16.8731P] where P=(Fo^2^+2Fc^2^)/3'
_refine_ls_weighting_scheme calc
_refine_ls_wR_factor_gt 0.1122
_refine_ls_wR_factor_ref 0.1195
_reflns_number_gt 4031
_reflns_number_total 4735
_reflns_threshold_expression >2\s(I)
_cod_data_source_file ic4027199_si_002.cif
_cod_data_source_block 3c(CSO080911Ge)
_cod_database_code 4337135

loop_
_symmetry_equiv_pos_as_xyz
'x, y, z'
'-x+1/2, y+1/2, -z+1/2'
'-x, -y, -z'
'x-1/2, -y-1/2, z-1/2'

loop_
_atom_site_label
_atom_site_type_symbol
_atom_site_fract_x
_atom_site_fract_y
_atom_site_fract_z
_atom_site_U_iso_or_equiv
_atom_site_adp_type
_atom_site_occupancy
_atom_site_symmetry_multiplicity
_atom_site_calc_flag
_atom_site_refinement_flags
C1 C 0.8575(6) 0.4002(7) 0.67344(18) 0.0327(15) Uani 1 1 d .
H1A H 0.7771 0.3466 0.6643 0.049 Uiso 1 1 calc R
H1B H 0.8455 0.4283 0.7012 0.049 Uiso 1 1 calc R
H1C H 0.94 0.3418 0.6713 0.049 Uiso 1 1 calc R
C2 C 1.0560(6) 0.6253(7) 0.6526(2) 0.0343(15) Uani 1 1 d .
H2A H 1.1211 0.5481 0.6487 0.051 Uiso 1 1 calc R
H2B H 1.0625 0.6584 0.6801 0.051 Uiso 1 1 calc R
H2C H 1.0778 0.7027 0.6345 0.051 Uiso 1 1 calc R
C3 C 0.9302(6) 0.8433(7) 0.55624(18) 0.0287(14) Uani 1 1 d .
H3A H 0.8741 0.7893 0.5372 0.043 Uiso 1 1 calc R
H3B H 1.0106 0.7877 0.5644 0.043 Uiso 1 1 calc R
H3C H 0.9605 0.9308 0.5438 0.043 Uiso 1 1 calc R
C4 C 0.9294(6) 1.0137(7) 0.63130(19) 0.0330(15) Uani 1 1 d .
H4A H 0.9576 1.0921 0.6144 0.049 Uiso 1 1 calc R
H4B H 1.0111 0.9664 0.6422 0.049 Uiso 1 1 calc R
H4C H 0.8738 1.0495 0.6531 0.049 Uiso 1 1 calc R
C5 C 0.7883(7) 0.7425(9) 0.73533(19) 0.0450(18) Uani 1 1 d .
H5A H 0.7467 0.7335 0.7615 0.067 Uiso 1 1 calc R
H5B H 0.8452 0.8275 0.7347 0.067 Uiso 1 1 calc R
H5C H 0.8456 0.66 0.7302 0.067 Uiso 1 1 calc R
C6 C 0.5463(7) 0.9136(8) 0.7086(2) 0.050(2) Uani 1 1 d .
H6A H 0.4658 0.9179 0.6908 0.076 Uiso 1 1 calc R
H6B H 0.6022 0.9983 0.7052 0.076 Uiso 1 1 calc R
H6C H 0.5161 0.9078 0.7362 0.076 Uiso 1 1 calc R
C11 C 0.7976(5) 0.5206(6) 0.56339(16) 0.0205(12) Uani 1 1 d .
C12 C 0.6204(5) 0.6418(7) 0.53625(16) 0.0248(13) Uani 1 1 d .
H12 H 0.5488 0.7091 0.5386 0.03 Uiso 1 1 calc R
C13 C 0.7337(5) 0.4878(6) 0.49678(16) 0.0215(13) Uani 1 1 d .
C14 C 0.8237(5) 0.4509(6) 0.52733(16) 0.0224(13) Uani 1 1 d .
C15 C 0.9395(5) 0.3648(7) 0.53490(17) 0.0270(14) Uani 1 1 d .
H15 H 0.983 0.3038 0.5166 0.032 Uiso 1 1 calc R
C16 C 0.9760(5) 0.3869(6) 0.57357(17) 0.0254(13) Uani 1 1 d .
H16 H 1.0513 0.3417 0.5866 0.03 Uiso 1 1 calc R
C21 C 0.5520(5) 0.9540(6) 0.58721(16) 0.0222(13) Uani 1 1 d .
C22 C 0.6771(6) 1.1105(7) 0.55641(19) 0.0302(14) Uani 1 1 d .
H22 H 0.7553 1.1586 0.5467 0.036 Uiso 1 1 calc R
C23 C 0.5454(6) 1.1502(6) 0.54847(17) 0.0266(13) Uani 1 1 d .
H23 H 0.5148 1.2288 0.5333 0.032 Uiso 1 1 calc R
C24 C 0.4623(5) 1.0469(6) 0.56804(17) 0.0232(13) Uani 1 1 d .
C25 C 0.3246(5) 1.0165(7) 0.57361(17) 0.0274(14) Uani 1 1 d .
C26 C 0.3781(5) 0.8277(6) 0.61170(16) 0.0228(13) Uani 1 1 d .
H26 H 0.3466 0.7511 0.6272 0.027 Uiso 1 1 calc R
C31 C 0.4960(6) 0.5211(7) 0.67769(17) 0.0289(14) Uani 1 1 d .
C32 C 0.4879(6) 0.4327(7) 0.61633(19) 0.0328(15) Uani 1 1 d .
H32 H 0.5175 0.4343 0.5896 0.039 Uiso 1 1 calc R
C33 C 0.3570(6) 0.3282(7) 0.6624(2) 0.0352(16) Uani 1 1 d .
C34 C 0.4009(6) 0.4210(7) 0.69134(19) 0.0355(16) Uani 1 1 d .
C35 C 0.3818(8) 0.4517(9) 0.7322(2) 0.055(2) Uani 1 1 d .
H35 H 0.324 0.403 0.75 0.066 Uiso 1 1 calc R
C36 C 0.4624(8) 0.5642(10) 0.7407(2) 0.058(2) Uani 1 1 d .
H36 H 0.4694 0.6072 0.7661 0.07 Uiso 1 1 calc R
N2 N 0.8901(4) 0.4834(5) 0.59184(13) 0.0190(10) Uani 1 1 d .
N3 N 0.6356(4) 0.5829(5) 0.50064(13) 0.0233(11) Uani 1 1 d .
N5 N 0.6842(4) 0.9919(5) 0.58028(14) 0.0258(11) Uani 1 1 d .
N6 N 0.2818(4) 0.9111(6) 0.59510(15) 0.0289(12) Uani 1 1 d .
N8 N 0.5343(5) 0.6092(6) 0.70717(15) 0.0401(14) Uani 1 1 d .
N9 N 0.3977(5) 0.3317(6) 0.62576(16) 0.0382(13) Uani 1 1 d .
NA N 0.6959(4) 0.6158(5) 0.56914(13) 0.0209(10) Uani 1 1 d .
NB N 0.5409(4) 0.5319(5) 0.64059(13) 0.0250(11) Uani 1 1 d .
NC N 0.5139(4) 0.8421(5) 0.60846(13) 0.0188(10) Uani 1 1 d .
Cl1 Cl 0.74688(14) 0.40608(17) 0.45106(4) 0.0332(4) Uani 1 1 d .
Cl2 Cl 0.20084(14) 1.12095(18) 0.55049(5) 0.0388(4) Uani 1 1 d .
Cl3 Cl 0.23879(18) 0.1962(2) 0.67347(6) 0.0548(5) Uani 1 1 d .
SiA Si 0.65058(16) 0.7550(2) 0.69656(5) 0.0303(4) Uani 1 1 d .
SiB Si 0.82552(14) 0.88560(18) 0.60105(5) 0.0239(4) Uani 1 1 d .
SiC Si 0.87654(15) 0.56120(17) 0.64179(5) 0.0233(4) Uani 1 1 d .
Ru1 Ru 0.68850(4) 0.70646(5) 0.629014(12) 0.02090(15) Uani 1 1 d .
HA H 0.760(9) 0.821(10) 0.657(3) 0.10(3) Uiso 1 1 d .

loop_
_atom_site_aniso_label
_atom_site_aniso_U_11
_atom_site_aniso_U_22
_atom_site_aniso_U_33
_atom_site_aniso_U_23
_atom_site_aniso_U_13
_atom_site_aniso_U_12
C1 0.036(3) 0.032(4) 0.030(3) 0.004(3) 0.002(3) 0.009(3)
C2 0.027(3) 0.030(4) 0.045(4) 0.000(3) -0.010(3) 0.004(3)
C3 0.020(3) 0.026(4) 0.040(3) 0.002(3) 0.003(2) -0.002(3)
C4 0.025(3) 0.029(4) 0.045(4) -0.003(3) -0.002(3) 0.001(3)
C5 0.041(4) 0.061(5) 0.033(3) -0.010(3) -0.008(3) 0.017(4)
C6 0.052(4) 0.055(5) 0.044(4) -0.024(4) -0.013(3) 0.027(4)
C11 0.016(3) 0.017(3) 0.029(3) 0.004(2) 0.002(2) -0.003(2)
C12 0.014(3) 0.036(4) 0.024(3) 0.000(3) 0.002(2) 0.002(3)
C13 0.019(3) 0.022(3) 0.023(3) 0.000(2) 0.004(2) -0.005(3)
C14 0.018(3) 0.022(3) 0.026(3) 0.003(3) 0.001(2) 0.000(2)
C15 0.023(3) 0.028(4) 0.030(3) -0.001(3) 0.007(2) 0.000(3)
C16 0.018(3) 0.024(3) 0.034(3) 0.004(3) 0.000(2) 0.002(3)
C21 0.016(3) 0.022(3) 0.028(3) -0.001(3) 0.002(2) 0.002(2)
C22 0.025(3) 0.022(4) 0.043(4) 0.008(3) 0.004(3) 0.002(3)
C23 0.026(3) 0.018(3) 0.035(3) 0.006(3) -0.004(2) 0.005(3)
C24 0.021(3) 0.017(3) 0.031(3) -0.002(3) -0.003(2) 0.003(2)
C25 0.017(3) 0.034(4) 0.031(3) -0.004(3) -0.004(2) 0.003(3)
C26 0.019(3) 0.025(3) 0.025(3) -0.003(3) 0.003(2) 0.000(2)
C31 0.026(3) 0.037(4) 0.024(3) -0.001(3) 0.003(2) 0.004(3)
C32 0.029(3) 0.033(4) 0.036(4) -0.003(3) 0.008(3) -0.005(3)
C33 0.025(3) 0.032(4) 0.049(4) 0.010(3) 0.005(3) 0.005(3)
C34 0.030(3) 0.040(4) 0.037(4) 0.013(3) 0.011(3) 0.007(3)
C35 0.048(4) 0.076(6) 0.040(4) 0.009(4) 0.017(3) -0.015(4)
C36 0.062(5) 0.084(7) 0.028(4) -0.006(4) 0.018(3) -0.011(5)
N2 0.018(2) 0.013(3) 0.026(2) 0.003(2) 0.0014(18) 0.0050(19)
N3 0.020(2) 0.027(3) 0.023(2) 0.001(2) 0.0008(19) -0.002(2)
N5 0.016(2) 0.029(3) 0.033(3) 0.007(2) 0.0009(19) 0.001(2)
N6 0.018(2) 0.034(3) 0.035(3) -0.001(2) 0.004(2) 0.003(2)
N8 0.037(3) 0.058(4) 0.025(3) 0.002(3) 0.007(2) 0.002(3)
N9 0.034(3) 0.035(3) 0.046(3) -0.002(3) 0.010(2) -0.008(3)
NA 0.019(2) 0.023(3) 0.021(2) 0.001(2) 0.0002(18) -0.003(2)
NB 0.017(2) 0.032(3) 0.026(3) 0.000(2) 0.0032(19) 0.004(2)
NC 0.019(2) 0.014(3) 0.023(2) 0.000(2) -0.0022(18) -0.0048(19)
Cl1 0.0284(7) 0.0441(10) 0.0271(7) -0.0096(7) 0.0006(6) 0.0027(7)
Cl2 0.0208(7) 0.0381(10) 0.0573(10) 0.0106(8) -0.0058(6) 0.0076(7)
Cl3 0.0415(9) 0.0478(12) 0.0755(13) 0.0157(10) 0.0158(9) -0.0135(9)
SiA 0.0285(8) 0.0365(11) 0.0258(8) -0.0112(8) -0.0034(6) 0.0083(8)
SiB 0.0148(7) 0.0250(10) 0.0318(8) 0.0004(7) -0.0003(6) 0.0014(7)
SiC 0.0219(8) 0.0227(9) 0.0252(8) 0.0016(7) -0.0024(6) 0.0019(7)
Ru1 0.0192(2) 0.0222(3) 0.0213(2) -0.00045(19) -0.00093(16) 0.00169(19)

loop_
_atom_type_symbol
_atom_type_description
_atom_type_scat_dispersion_real
_atom_type_scat_dispersion_imag
_atom_type_scat_source
C C 0.0181 0.0091 'International Tables Vol C Tables 4.2.6.8 and 6.1.1.4'
H H 0 0 'International Tables Vol C Tables 4.2.6.8 and 6.1.1.4'
N N 0.0311 0.018 'International Tables Vol C Tables 4.2.6.8 and 6.1.1.4'
Cl Cl 0.3639 0.7018 'International Tables Vol C Tables 4.2.6.8 and 6.1.1.4'
Si Si 0.2541 0.3302 'International Tables Vol C Tables 4.2.6.8 and 6.1.1.4'
Ru Ru 0.0552 3.296 'International Tables Vol C Tables 4.2.6.8 and 6.1.1.4'

loop_
_geom_angle_atom_site_label_1
_geom_angle_atom_site_label_2
_geom_angle_atom_site_label_3
_geom_angle
SiC C1 H1A 109.5
SiC C1 H1B 109.5
H1A C1 H1B 109.5
SiC C1 H1C 109.5
H1A C1 H1C 109.5
H1B C1 H1C 109.5
SiC C2 H2A 109.5
SiC C2 H2B 109.5
H2A C2 H2B 109.5
SiC C2 H2C 109.5
H2A C2 H2C 109.5
H2B C2 H2C 109.5
SiB C3 H3A 109.5
SiB C3 H3B 109.5
H3A C3 H3B 109.5
SiB C3 H3C 109.5
H3A C3 H3C 109.5
H3B C3 H3C 109.5
SiB C4 H4A 109.5
SiB C4 H4B 109.5
H4A C4 H4B 109.5
SiB C4 H4C 109.5
H4A C4 H4C 109.5
H4B C4 H4C 109.5
SiA C5 H5A 109.5
SiA C5 H5B 109.5
H5A C5 H5B 109.5
SiA C5 H5C 109.5
H5A C5 H5C 109.5
H5B C5 H5C 109.5
SiA C6 H6A 109.5
SiA C6 H6B 109.5
H6A C6 H6B 109.5
SiA C6 H6C 109.5
H6A C6 H6C 109.5
H6B C6 H6C 109.5
N2 C11 NA 123.6(5)
N2 C11 C14 111.1(5)
NA C11 C14 125.3(5)
N3 C12 NA 126.6(5)
N3 C12 H12 116.7
NA C12 H12 116.7
N3 C13 C14 123.3(5)
N3 C13 Cl1 117.3(4)
C14 C13 Cl1 119.4(4)
C13 C14 C11 113.5(5)
C13 C14 C15 140.7(5)
C11 C14 C15 105.8(5)
C16 C15 C14 106.2(5)
C16 C15 H15 126.9
C14 C15 H15 126.9
C15 C16 N2 112.0(5)
C15 C16 H16 124
N2 C16 H16 124
NC C21 N5 125.0(5)
NC C21 C24 125.1(5)
N5 C21 C24 109.8(5)
C23 C22 N5 112.2(5)
C23 C22 H22 123.9
N5 C22 H22 123.9
C22 C23 C24 104.9(5)
C22 C23 H23 127.6
C24 C23 H23 127.6
C25 C24 C21 113.9(5)
C25 C24 C23 139.1(5)
C21 C24 C23 107.0(5)
N6 C25 C24 123.5(5)
N6 C25 Cl2 117.5(4)
C24 C25 Cl2 119.0(5)
NC C26 N6 126.2(5)
NC C26 H26 116.9
N6 C26 H26 116.9
NB C31 N8 123.4(6)
NB C31 C34 125.7(6)
N8 C31 C34 110.8(5)
N9 C32 NB 127.2(6)
N9 C32 H32 116.4
NB C32 H32 116.4
N9 C33 C34 123.9(6)
N9 C33 Cl3 115.5(5)
C34 C33 Cl3 120.6(5)
C33 C34 C31 113.6(6)
C33 C34 C35 140.5(7)
C31 C34 C35 105.9(6)
C36 C35 C34 106.3(6)
C36 C35 H35 126.8
C34 C35 H35 126.8
C35 C36 N8 111.5(7)
C35 C36 H36 124.2
N8 C36 H36 124.2
C11 N2 C16 105.0(4)
C11 N2 SiC 119.0(4)
C16 N2 SiC 136.0(4)
C13 N3 C12 117.8(5)
C21 N5 C22 106.1(5)
C21 N5 SiB 119.6(4)
C22 N5 SiB 134.3(4)
C25 N6 C26 117.1(5)
C31 N8 C36 105.4(6)
C31 N8 SiA 119.5(4)
C36 N8 SiA 135.0(5)
C33 N9 C32 116.9(6)
C12 NA C11 113.4(5)
C12 NA Ru1 131.2(4)
C11 NA Ru1 115.3(3)
C31 NB C32 112.7(5)
C31 NB Ru1 116.2(4)
C32 NB Ru1 131.1(4)
C26 NC C21 114.1(5)
C26 NC Ru1 131.6(4)
C21 NC Ru1 114.1(3)
N8 SiA C5 104.9(3)
N8 SiA C6 103.3(3)
C5 SiA C6 106.7(3)
N8 SiA Ru1 98.45(18)
C5 SiA Ru1 122.8(2)
C6 SiA Ru1 117.5(2)
N8 SiA HA 140(3)
C5 SiA HA 96(3)
C6 SiA HA 102(3)
Ru1 SiA HA 42(3)
N5 SiB C4 104.1(3)
N5 SiB C3 103.0(2)
C4 SiB C3 106.3(3)
N5 SiB HA 106(3)
C4 SiB HA 83(3)
C3 SiB HA 147(3)
N5 SiB Ru1 97.12(16)
C4 SiB Ru1 123.7(2)
C3 SiB Ru1 118.8(2)
HA SiB Ru1 41(3)
N2 SiC C1 101.5(3)
N2 SiC C2 103.1(3)
C1 SiC C2 104.8(3)
N2 SiC Ru1 97.89(14)
C1 SiC Ru1 120.3(2)
C2 SiC Ru1 124.7(2)
N2 SiC HA 124(2)
C1 SiC HA 125(2)
C2 SiC HA 93.3(19)
Ru1 SiC HA 35.1(19)
NA Ru1 NB 84.18(17)
NA Ru1 NC 88.79(16)
NB Ru1 NC 89.72(16)
NA Ru1 SiC 84.20(12)
NB Ru1 SiC 91.88(12)
NC Ru1 SiC 172.61(12)
NA Ru1 SiA 166.35(13)
NB Ru1 SiA 82.31(13)
NC Ru1 SiA 93.17(12)
SiC Ru1 SiA 94.20(6)
NA Ru1 SiB 83.73(12)
NB Ru1 SiB 166.40(12)
NC Ru1 SiB 83.80(12)
SiC Ru1 SiB 93.09(6)
SiA Ru1 SiB 109.91(6)
NA Ru1 HA 142(3)
NB Ru1 HA 133(3)
NC Ru1 HA 97(3)
SiC Ru1 HA 88(3)
SiA Ru1 HA 51(3)
SiB Ru1 HA 60(3)

loop_
_geom_bond_atom_site_label_1
_geom_bond_atom_site_label_2
_geom_bond_distance
C1 SiC 1.876(6)
C1 H1A 0.98
C1 H1B 0.98
C1 H1C 0.98
C2 SiC 1.880(6)
C2 H2A 0.98
C2 H2B 0.98
C2 H2C 0.98
C3 SiB 1.877(6)
C3 H3A 0.98
C3 H3B 0.98
C3 H3C 0.98
C4 SiB 1.873(6)
C4 H4A 0.98
C4 H4B 0.98
C4 H4C 0.98
C5 SiA 1.859(6)
C5 H5A 0.98
C5 H5B 0.98
C5 H5C 0.98
C6 SiA 1.866(7)
C6 H6A 0.98
C6 H6B 0.98
C6 H6C 0.98
C11 N2 1.350(7)
C11 NA 1.357(7)
C11 C14 1.410(8)
C12 N3 1.333(7)
C12 NA 1.342(7)
C12 H12 0.95
C13 N3 1.323(7)
C13 C14 1.385(8)
C13 Cl1 1.730(6)
C14 C15 1.413(8)
C15 C16 1.360(8)
C15 H15 0.95
C16 N2 1.392(7)
C16 H16 0.95
C21 NC 1.337(7)
C21 N5 1.360(7)
C21 C24 1.394(8)
C22 C23 1.359(8)
C22 N5 1.386(8)
C22 H22 0.95
C23 C24 1.438(8)
C23 H23 0.95
C24 C25 1.387(8)
C25 N6 1.308(8)
C25 Cl2 1.737(6)
C26 NC 1.336(7)
C26 N6 1.343(7)
C26 H26 0.95
C31 NB 1.334(7)
C31 N8 1.347(8)
C31 C34 1.410(9)
C32 N9 1.343(8)
C32 NB 1.345(8)
C32 H32 0.95
C33 N9 1.303(8)
C33 C34 1.376(10)
C33 Cl3 1.747(7)
C34 C35 1.421(10)
C35 C36 1.354(11)
C35 H35 0.95
C36 N8 1.403(9)
C36 H36 0.95
N2 SiC 1.843(5)
N5 SiB 1.837(5)
N8 SiA 1.829(6)
NA Ru1 2.194(4)
NB Ru1 2.234(5)
NC Ru1 2.235(4)
SiA Ru1 2.3543(16)
SiA HA 1.83(10)
SiB HA 2.09(10)
SiB Ru1 2.3681(16)
SiC Ru1 2.3280(16)
SiC HA 2.77(9)
Ru1 HA 1.59(9)
